data_1555921
loop_
_publ_author_name
'Shirinian, Valerii Z.'
'Lvov, Andrey G.'
'Yadykov, Anton V.'
'Yaminova, Liana V.'
'Kachala, Vadim V.'
'Markosyan, Ashot I.'

_publ_section_title
;
 Triaryl-Substituted Divinyl Ketones Cyclization: Nazarov Reaction versus
 Friedel-Crafts Electrophilic Substitution.
;
_journal_issue 24
_journal_name_full 'Organic letters'
_journal_page_first 6260
_journal_page_last 6263
_journal_paper_doi 10.1021/acs.orglett.6b03023
_journal_volume 18
_journal_year 2016
_chemical_formula_moiety 'C29 H28 O6'
_chemical_formula_sum 'C29 H28 O6'
_chemical_formula_weight 472.51
_space_group_crystal_system triclinic
_space_group_IT_number 2
_space_group_name_Hall '-P 1'
_space_group_name_H-M_alt 'P -1'
_atom_sites_solution_hydrogens mixed
_audit_creation_method SHELXL-2014/6
_cell_angle_alpha 78.8291(17)
_cell_angle_beta 89.7060(18)
_cell_angle_gamma 78.2333(17)
_cell_formula_units_Z 2
_cell_length_a 8.6520(7)
_cell_length_b 9.9706(8)
_cell_length_c 14.1796(12)
_cell_measurement_reflns_used 981
_cell_measurement_temperature 120(2)
_cell_measurement_theta_max 25
_cell_measurement_theta_min 3
_cell_volume 1174.07(17)
_computing_cell_refinement 'Bruker SAINT'
_computing_data_collection 'Bruker APEX II'
_computing_data_reduction 'Bruker SAINT'
_computing_molecular_graphics 'Bruker SHELXTL'
_computing_publication_material 'Bruker SHELXTL'
_computing_structure_refinement 'SHELXL-97 (Sheldrick, 1997)'
_computing_structure_solution 'SHELXS-97 (Sheldrick, 1997)'
_diffrn_ambient_temperature 120(2)
_diffrn_measured_fraction_theta_full 1.000
_diffrn_measured_fraction_theta_max 1.000
_diffrn_measurement_device_type 'Bruker APEX II CCD area detector''
_diffrn_measurement_method 'omega scans'
_diffrn_radiation_type MoK\a
_diffrn_radiation_wavelength 0.71073
_diffrn_reflns_av_R_equivalents 0.0241
_diffrn_reflns_av_unetI/netI 0.0320
_diffrn_reflns_Laue_measured_fraction_full 1.000
_diffrn_reflns_Laue_measured_fraction_max 1.000
_diffrn_reflns_limit_h_max 11
_diffrn_reflns_limit_h_min -11
_diffrn_reflns_limit_k_max 13
_diffrn_reflns_limit_k_min -13
_diffrn_reflns_limit_l_max 19
_diffrn_reflns_limit_l_min -19
_diffrn_reflns_number 14723
_diffrn_reflns_point_group_measured_fraction_full 1.000
_diffrn_reflns_point_group_measured_fraction_max 1.000
_diffrn_reflns_theta_full 25.242
_diffrn_reflns_theta_max 28.999
_diffrn_reflns_theta_min 2.128
_exptl_absorpt_coefficient_mu 0.093
_exptl_absorpt_correction_T_max 0.990
_exptl_absorpt_correction_T_min 0.951
_exptl_absorpt_correction_type multi-scan
_exptl_absorpt_process_details SADABS
_exptl_crystal_colour colorless
_exptl_crystal_density_diffrn 1.337
_exptl_crystal_description prism
_exptl_crystal_F_000 500
_exptl_crystal_size_max 0.420
_exptl_crystal_size_mid 0.230
_exptl_crystal_size_min 0.080
_refine_diff_density_max 0.436
_refine_diff_density_min -0.288
_refine_diff_density_rms 0.053
_refine_ls_extinction_method none
_refine_ls_goodness_of_fit_ref 1.029
_refine_ls_hydrogen_treatment mixed
_refine_ls_matrix_type full
_refine_ls_number_parameters 324
_refine_ls_number_reflns 6253
_refine_ls_number_restraints 0
_refine_ls_restrained_S_all 1.029
_refine_ls_R_factor_all 0.0528
_refine_ls_R_factor_gt 0.0413
_refine_ls_shift/su_max 0.009
_refine_ls_shift/su_mean 0.001
_refine_ls_structure_factor_coef Fsqd
_refine_ls_weighting_details 'w=1/[\s^2^(Fo^2^)+(0.0596P)^2^+0.2768P] where P=(Fo^2^+2Fc^2^)/3'
_refine_ls_weighting_scheme calc
_refine_ls_wR_factor_gt 0.1056
_refine_ls_wR_factor_ref 0.1138
_reflns_Friedel_coverage 0.000
_reflns_number_gt 5102
_reflns_number_total 6253
_reflns_threshold_expression I>2\s(I)
_cod_data_source_file ol6b03023_si_002.cif
_cod_data_source_block 1
_cod_database_code 1555921
_shelx_space_group_comment
;
The symmetry employed for this shelxl refinement is uniquely defined
by the following loop, which should always be used as a source of
symmetry information in preference to the above space-group names.
They are only intended as comments.
;
_shelx_estimated_absorpt_t_min 0.950
_shelx_estimated_absorpt_t_max 0.980
_shelxl_version_number 2014/6

loop_
_space_group_symop_operation_xyz
'x, y, z'
'-x, -y, -z'

loop_
_atom_site_label
_atom_site_type_symbol
_atom_site_fract_x
_atom_site_fract_y
_atom_site_fract_z
_atom_site_U_iso_or_equiv
_atom_site_adp_type
_atom_site_occupancy
_atom_site_site_symmetry_order
_atom_site_calc_flag
_atom_site_refinement_flags_posn
_atom_site_refinement_flags_adp
O1 O 0.79577(10) 0.12407(9) 0.86655(6) 0.01955(18) Uani 1 1 d . .
H1O H 0.836(2) 0.0794(19) 0.9236(13) 0.040(5) Uiso 1 1 d . .
O2 O 0.84747(10) -0.05901(9) 1.02409(6) 0.02022(19) Uani 1 1 d . .
O3 O 0.70936(10) -0.23006(9) 1.04630(6) 0.01803(18) Uani 1 1 d . .
O4 O 0.25569(10) -0.21190(9) 0.84299(6) 0.02062(19) Uani 1 1 d . .
O5 O 0.02173(9) -0.04607(9) 0.70421(6) 0.02022(19) Uani 1 1 d . .
O6 O 0.07751(10) 0.18773(9) 0.59578(6) 0.02143(19) Uani 1 1 d . .
C1 C 0.61038(13) 0.10485(11) 0.74884(8) 0.0139(2) Uani 1 1 d . .
C2 C 0.68705(13) 0.05418(11) 0.84571(8) 0.0144(2) Uani 1 1 d . .
C3 C 0.65275(13) -0.05902(12) 0.90598(8) 0.0145(2) Uani 1 1 d . .
C4 C 0.53733(13) -0.14016(11) 0.87694(8) 0.0139(2) Uani 1 1 d . .
H4A H 0.4752 -0.1674 0.9346 0.017 Uiso 1 1 calc R U
C5 C 0.42162(13) -0.05118(11) 0.79856(8) 0.0136(2) Uani 1 1 d . .
C6 C 0.27563(13) -0.08924(12) 0.78667(8) 0.0148(2) Uani 1 1 d . .
C7 C 0.16418(13) -0.00920(12) 0.71709(8) 0.0159(2) Uani 1 1 d . .
C8 C 0.19662(13) 0.11310(12) 0.66009(8) 0.0160(2) Uani 1 1 d . .
C9 C 0.34038(13) 0.15028(11) 0.67011(8) 0.0149(2) Uani 1 1 d . .
H9A H 0.3613 0.2331 0.6311 0.018 Uiso 1 1 calc R U
C10 C 0.45569(13) 0.06589(11) 0.73779(8) 0.0134(2) Uani 1 1 d . .
C11 C 0.68862(13) 0.17705(11) 0.68105(8) 0.0150(2) Uani 1 1 d . .
H11A H 0.7809 0.2002 0.7039 0.018 Uiso 1 1 calc R U
C12 C 0.65282(12) 0.22548(12) 0.57697(8) 0.0147(2) Uani 1 1 d . .
C13 C 0.67724(14) 0.35682(12) 0.53247(9) 0.0188(2) Uani 1 1 d . .
H13A H 0.7174 0.4129 0.5695 0.023 Uiso 1 1 calc R U
C14 C 0.64352(15) 0.40668(13) 0.43460(9) 0.0220(3) Uani 1 1 d . .
H14A H 0.6589 0.4971 0.4057 0.026 Uiso 1 1 calc R U
C15 C 0.58776(14) 0.32565(13) 0.37882(9) 0.0209(2) Uani 1 1 d . .
H15A H 0.5633 0.3604 0.3122 0.025 Uiso 1 1 calc R U
C16 C 0.56819(14) 0.19279(13) 0.42170(9) 0.0200(2) Uani 1 1 d . .
H16A H 0.5323 0.1356 0.3838 0.024 Uiso 1 1 calc R U
C17 C 0.60067(14) 0.14311(12) 0.51925(8) 0.0177(2) Uani 1 1 d . .
H17A H 0.5874 0.0518 0.5474 0.021 Uiso 1 1 calc R U
C18 C 0.74477(13) -0.11287(12) 0.99638(8) 0.0153(2) Uani 1 1 d . .
C19 C 0.81167(14) -0.29841(13) 1.13021(8) 0.0210(2) Uani 1 1 d . .
H19A H 0.8182 -0.2316 1.1726 0.025 Uiso 1 1 calc R U
H19B H 0.9195 -0.3349 1.1104 0.025 Uiso 1 1 calc R U
C20 C 0.74007(17) -0.41631(14) 1.18200(10) 0.0287(3) Uani 1 1 d . .
H20A H 0.8073 -0.4670 1.2384 0.043 Uiso 1 1 calc R U
H20B H 0.7316 -0.4802 1.1386 0.043 Uiso 1 1 calc R U
H20C H 0.6347 -0.3785 1.2028 0.043 Uiso 1 1 calc R U
C21 C 0.62286(13) -0.27488(11) 0.84693(8) 0.0147(2) Uani 1 1 d . .
C22 C 0.73325(14) -0.27064(12) 0.77533(9) 0.0184(2) Uani 1 1 d . .
H22A H 0.7561 -0.1836 0.7450 0.022 Uiso 1 1 calc R U
C23 C 0.81050(15) -0.39305(14) 0.74776(10) 0.0237(3) Uani 1 1 d . .
H23A H 0.8855 -0.3891 0.6987 0.028 Uiso 1 1 calc R U
C24 C 0.77806(15) -0.52075(13) 0.79183(10) 0.0246(3) Uani 1 1 d . .
H24A H 0.8307 -0.6043 0.7731 0.029 Uiso 1 1 calc R U
C25 C 0.66850(16) -0.52560(13) 0.86331(10) 0.0260(3) Uani 1 1 d . .
H25A H 0.6461 -0.6128 0.8938 0.031 Uiso 1 1 calc R U
C26 C 0.59124(15) -0.40343(12) 0.89059(9) 0.0218(3) Uani 1 1 d . .
H26A H 0.5160 -0.4077 0.9396 0.026 Uiso 1 1 calc R U
C27 C 0.10735(15) -0.21632(14) 0.88821(9) 0.0237(3) Uani 1 1 d . .
H27A H 0.1256 -0.2793 0.9512 0.036 Uiso 1 1 calc R U
H27B H 0.0386 -0.2504 0.8477 0.036 Uiso 1 1 calc R U
H27C H 0.0567 -0.1223 0.8966 0.036 Uiso 1 1 calc R U
C28 C 0.01770(16) -0.11474(17) 0.62556(11) 0.0308(3) Uani 1 1 d . .
H28A H -0.0923 -0.1095 0.6063 0.046 Uiso 1 1 calc R U
H28B H 0.0714 -0.2129 0.6448 0.046 Uiso 1 1 calc R U
H28C H 0.0713 -0.0692 0.5713 0.046 Uiso 1 1 calc R U
C29 C 0.10694(16) 0.31063(14) 0.53582(10) 0.0276(3) Uani 1 1 d . .
H29A H 0.0164 0.3528 0.4911 0.041 Uiso 1 1 calc R U
H29B H 0.2018 0.2869 0.4994 0.041 Uiso 1 1 calc R U
H29C H 0.1230 0.3772 0.5756 0.041 Uiso 1 1 calc R U

loop_
_atom_site_aniso_label
_atom_site_aniso_U_11
_atom_site_aniso_U_22
_atom_site_aniso_U_33
_atom_site_aniso_U_23
_atom_site_aniso_U_13
_atom_site_aniso_U_12
O1 0.0220(4) 0.0173(4) 0.0201(4) -0.0006(3) -0.0072(3) -0.0084(3)
O2 0.0210(4) 0.0237(4) 0.0169(4) -0.0027(3) -0.0032(3) -0.0079(3)
O3 0.0186(4) 0.0196(4) 0.0142(4) 0.0018(3) -0.0041(3) -0.0049(3)
O4 0.0139(4) 0.0188(4) 0.0267(4) 0.0034(3) 0.0029(3) -0.0050(3)
O5 0.0108(4) 0.0267(5) 0.0239(4) -0.0038(4) -0.0004(3) -0.0069(3)
O6 0.0142(4) 0.0199(4) 0.0264(4) 0.0044(3) -0.0065(3) -0.0033(3)
C1 0.0132(5) 0.0115(5) 0.0164(5) -0.0025(4) -0.0019(4) -0.0015(4)
C2 0.0132(5) 0.0138(5) 0.0163(5) -0.0045(4) -0.0017(4) -0.0019(4)
C3 0.0139(5) 0.0151(5) 0.0144(5) -0.0030(4) -0.0010(4) -0.0021(4)
C4 0.0129(5) 0.0143(5) 0.0139(5) -0.0007(4) -0.0004(4) -0.0033(4)
C5 0.0114(5) 0.0141(5) 0.0148(5) -0.0031(4) 0.0003(4) -0.0014(4)
C6 0.0127(5) 0.0144(5) 0.0170(5) -0.0023(4) 0.0024(4) -0.0031(4)
C7 0.0099(5) 0.0183(5) 0.0195(5) -0.0034(4) 0.0005(4) -0.0032(4)
C8 0.0120(5) 0.0169(5) 0.0171(5) -0.0020(4) -0.0017(4) 0.0004(4)
C9 0.0138(5) 0.0133(5) 0.0166(5) -0.0013(4) -0.0003(4) -0.0023(4)
C10 0.0118(5) 0.0137(5) 0.0146(5) -0.0032(4) 0.0005(4) -0.0021(4)
C11 0.0137(5) 0.0129(5) 0.0181(5) -0.0017(4) -0.0024(4) -0.0033(4)
C12 0.0105(5) 0.0154(5) 0.0172(5) -0.0008(4) 0.0006(4) -0.0026(4)
C13 0.0187(5) 0.0175(6) 0.0208(6) -0.0017(4) -0.0009(4) -0.0068(4)
C14 0.0242(6) 0.0173(6) 0.0223(6) 0.0026(5) 0.0009(5) -0.0055(5)
C15 0.0191(6) 0.0248(6) 0.0168(5) 0.0005(5) -0.0003(4) -0.0041(5)
C16 0.0186(5) 0.0239(6) 0.0194(5) -0.0063(5) 0.0017(4) -0.0072(5)
C17 0.0174(5) 0.0166(5) 0.0199(5) -0.0024(4) 0.0025(4) -0.0063(4)
C18 0.0147(5) 0.0160(5) 0.0146(5) -0.0036(4) 0.0011(4) -0.0010(4)
C19 0.0193(6) 0.0257(6) 0.0147(5) 0.0021(4) -0.0040(4) -0.0028(5)
C20 0.0329(7) 0.0260(7) 0.0232(6) 0.0056(5) -0.0045(5) -0.0069(6)
C21 0.0128(5) 0.0143(5) 0.0161(5) -0.0015(4) -0.0047(4) -0.0024(4)
C22 0.0174(5) 0.0161(5) 0.0218(6) -0.0031(4) -0.0001(4) -0.0043(4)
C23 0.0192(6) 0.0250(6) 0.0272(6) -0.0091(5) 0.0002(5) -0.0015(5)
C24 0.0227(6) 0.0162(6) 0.0343(7) -0.0095(5) -0.0088(5) 0.0017(5)
C25 0.0276(7) 0.0138(6) 0.0347(7) 0.0000(5) -0.0085(5) -0.0042(5)
C26 0.0226(6) 0.0163(6) 0.0246(6) 0.0020(5) -0.0020(5) -0.0054(5)
C27 0.0189(6) 0.0282(7) 0.0244(6) -0.0012(5) 0.0062(5) -0.0099(5)
C28 0.0209(6) 0.0465(9) 0.0328(7) -0.0162(6) 0.0029(5) -0.0171(6)
C29 0.0226(6) 0.0228(6) 0.0321(7) 0.0082(5) -0.0104(5) -0.0052(5)

loop_
_atom_type_symbol
_atom_type_description
_atom_type_scat_dispersion_real
_atom_type_scat_dispersion_imag
_atom_type_scat_source
C C 0.0033 0.0016 'International Tables Vol C Tables 4.2.6.8 and 6.1.1.4'
H H 0.0000 0.0000 'International Tables Vol C Tables 4.2.6.8 and 6.1.1.4'
O O 0.0106 0.0060 'International Tables Vol C Tables 4.2.6.8 and 6.1.1.4'

loop_
_geom_angle_atom_site_label_1
_geom_angle_atom_site_label_2
_geom_angle_atom_site_label_3
_geom_angle
C2 O1 H1O 104.9(12)
C18 O3 C19 115.55(9)
C6 O4 C27 118.74(9)
C7 O5 C28 113.58(9)
C8 O6 C29 116.57(9)
C11 C1 C2 117.44(10)
C11 C1 C10 127.77(10)
C2 C1 C10 114.76(9)
O1 C2 C3 123.77(10)
O1 C2 C1 114.98(9)
C3 C2 C1 121.19(10)
C2 C3 C18 118.43(10)
C2 C3 C4 121.95(10)
C18 C3 C4 119.19(10)
C3 C4 C5 111.42(9)
C3 C4 C21 111.51(9)
C5 C4 C21 111.17(9)
C3 C4 H4A 107.5
C5 C4 H4A 107.5
C21 C4 H4A 107.5
C10 C5 C6 119.34(10)
C10 C5 C4 121.97(9)
C6 C5 C4 118.68(10)
O4 C6 C7 122.86(10)
O4 C6 C5 116.21(9)
C7 C6 C5 120.81(10)
O5 C7 C6 121.33(10)
O5 C7 C8 119.53(10)
C6 C7 C8 119.13(10)
O6 C8 C9 124.55(10)
O6 C8 C7 114.93(10)
C9 C8 C7 120.52(10)
C8 C9 C10 120.23(10)
C8 C9 H9A 119.9
C10 C9 H9A 119.9
C5 C10 C9 119.80(10)
C5 C10 C1 119.54(9)
C9 C10 C1 120.57(10)
C1 C11 C12 129.93(10)
C1 C11 H11A 115.0
C12 C11 H11A 115.0
C13 C12 C17 117.95(10)
C13 C12 C11 119.13(10)
C17 C12 C11 122.87(10)
C14 C13 C12 120.82(11)
C14 C13 H13A 119.6
C12 C13 H13A 119.6
C15 C14 C13 120.59(11)
C15 C14 H14A 119.7
C13 C14 H14A 119.7
C14 C15 C16 119.08(11)
C14 C15 H15A 120.5
C16 C15 H15A 120.5
C17 C16 C15 120.50(11)
C17 C16 H16A 119.7
C15 C16 H16A 119.7
C16 C17 C12 120.99(11)
C16 C17 H17A 119.5
C12 C17 H17A 119.5
O2 C18 O3 122.38(10)
O2 C18 C3 124.30(10)
O3 C18 C3 113.30(9)
O3 C19 C20 106.80(10)
O3 C19 H19A 110.4
C20 C19 H19A 110.4
O3 C19 H19B 110.4
C20 C19 H19B 110.4
H19A C19 H19B 108.6
C19 C20 H20A 109.5
C19 C20 H20B 109.5
H20A C20 H20B 109.5
C19 C20 H20C 109.5
H20A C20 H20C 109.5
H20B C20 H20C 109.5
C26 C21 C22 118.88(11)
C26 C21 C4 120.61(10)
C22 C21 C4 120.51(10)
C21 C22 C23 120.51(11)
C21 C22 H22A 119.7
C23 C22 H22A 119.7
C24 C23 C22 120.12(12)
C24 C23 H23A 119.9
C22 C23 H23A 119.9
C25 C24 C23 119.60(12)
C25 C24 H24A 120.2
C23 C24 H24A 120.2
C24 C25 C26 120.23(12)
C24 C25 H25A 119.9
C26 C25 H25A 119.9
C25 C26 C21 120.65(12)
C25 C26 H26A 119.7
C21 C26 H26A 119.7
O4 C27 H27A 109.5
O4 C27 H27B 109.5
H27A C27 H27B 109.5
O4 C27 H27C 109.5
H27A C27 H27C 109.5
H27B C27 H27C 109.5
O5 C28 H28A 109.5
O5 C28 H28B 109.5
H28A C28 H28B 109.5
O5 C28 H28C 109.5
H28A C28 H28C 109.5
H28B C28 H28C 109.5
O6 C29 H29A 109.5
O6 C29 H29B 109.5
H29A C29 H29B 109.5
O6 C29 H29C 109.5
H29A C29 H29C 109.5
H29B C29 H29C 109.5

loop_
_geom_bond_atom_site_label_1
_geom_bond_atom_site_label_2
_geom_bond_distance
O1 C2 1.3446(13)
O1 H1O 0.879(19)
O2 C18 1.2298(14)
O3 C18 1.3355(14)
O3 C19 1.4540(13)
O4 C6 1.3673(13)
O4 C27 1.4366(14)
O5 C7 1.3786(13)
O5 C28 1.4212(16)
O6 C8 1.3716(13)
O6 C29 1.4180(15)
C1 C11 1.3507(16)
C1 C2 1.4784(15)
C1 C10 1.4848(15)
C2 C3 1.3611(16)
C3 C18 1.4610(15)
C3 C4 1.5113(15)
C4 C5 1.5138(15)
C4 C21 1.5316(15)
C4 H4A 1.0000
C5 C10 1.3928(15)
C5 C6 1.4108(15)
C6 C7 1.3896(15)
C7 C8 1.4051(16)
C8 C9 1.3837(15)
C9 C10 1.4067(15)
C9 H9A 0.9500
C11 C12 1.4746(15)
C11 H11A 0.9500
C12 C13 1.3960(16)
C12 C17 1.4013(16)
C13 C14 1.3914(17)
C13 H13A 0.9500
C14 C15 1.3861(18)
C14 H14A 0.9500
C15 C16 1.3898(17)
C15 H15A 0.9500
C16 C17 1.3853(16)
C16 H16A 0.9500
C17 H17A 0.9500
C19 C20 1.5042(18)
C19 H19A 0.9900
C19 H19B 0.9900
C20 H20A 0.9800
C20 H20B 0.9800
C20 H20C 0.9800
C21 C26 1.3910(16)
C21 C22 1.3909(16)
C22 C23 1.3924(17)
C22 H22A 0.9500
C23 C24 1.3878(19)
C23 H23A 0.9500
C24 C25 1.385(2)
C24 H24A 0.9500
C25 C26 1.3885(18)
C25 H25A 0.9500
C26 H26A 0.9500
C27 H27A 0.9800
C27 H27B 0.9800
C27 H27C 0.9800
C28 H28A 0.9800
C28 H28B 0.9800
C28 H28C 0.9800
C29 H29A 0.9800
C29 H29B 0.9800
C29 H29C 0.9800

loop_
_geom_torsion_atom_site_label_1
_geom_torsion_atom_site_label_2
_geom_torsion_atom_site_label_3
_geom_torsion_atom_site_label_4
_geom_torsion
C11 C1 C2 O1 22.50(15)
C10 C1 C2 O1 -158.97(10)
C11 C1 C2 C3 -154.68(11)
C10 C1 C2 C3 23.85(15)
O1 C2 C3 C18 -3.45(17)
C1 C2 C3 C18 173.47(10)
O1 C2 C3 C4 -175.90(10)
C1 C2 C3 C4 1.03(17)
C2 C3 C4 C5 -23.87(15)
C18 C3 C4 C5 163.74(10)
C2 C3 C4 C21 100.99(12)
C18 C3 C4 C21 -71.40(13)
C3 C4 C5 C10 22.89(14)
C21 C4 C5 C10 -102.17(12)
C3 C4 C5 C6 -157.60(10)
C21 C4 C5 C6 77.35(12)
C27 O4 C6 C7 -47.08(16)
C27 O4 C6 C5 136.75(11)
C10 C5 C6 O4 174.40(10)
C4 C5 C6 O4 -5.12(15)
C10 C5 C6 C7 -1.85(16)
C4 C5 C6 C7 178.62(10)
C28 O5 C7 C6 -100.06(13)
C28 O5 C7 C8 81.16(14)
O4 C6 C7 O5 3.39(17)
C5 C6 C7 O5 179.39(10)
O4 C6 C7 C8 -177.82(10)
C5 C6 C7 C8 -1.82(17)
C29 O6 C8 C9 0.40(17)
C29 O6 C8 C7 -178.96(11)
O5 C7 C8 O6 1.01(16)
C6 C7 C8 O6 -177.80(10)
O5 C7 C8 C9 -178.37(10)
C6 C7 C8 C9 2.81(17)
O6 C8 C9 C10 -179.45(11)
C7 C8 C9 C10 -0.13(17)
C6 C5 C10 C9 4.54(16)
C4 C5 C10 C9 -175.95(10)
C6 C5 C10 C1 -178.88(10)
C4 C5 C10 C1 0.63(16)
C8 C9 C10 C5 -3.59(17)
C8 C9 C10 C1 179.86(10)
C11 C1 C10 C5 153.96(12)
C2 C1 C10 C5 -24.39(14)
C11 C1 C10 C9 -29.49(17)
C2 C1 C10 C9 152.17(10)
C2 C1 C11 C12 171.83(11)
C10 C1 C11 C12 -6.5(2)
C1 C11 C12 C13 140.87(13)
C1 C11 C12 C17 -41.67(18)
C17 C12 C13 C14 2.99(17)
C11 C12 C13 C14 -179.42(11)
C12 C13 C14 C15 -1.25(19)
C13 C14 C15 C16 -0.98(19)
C14 C15 C16 C17 1.39(18)
C15 C16 C17 C12 0.42(18)
C13 C12 C17 C16 -2.58(17)
C11 C12 C17 C16 179.93(11)
C19 O3 C18 O2 -6.48(16)
C19 O3 C18 C3 172.06(9)
C2 C3 C18 O2 3.33(17)
C4 C3 C18 O2 175.99(11)
C2 C3 C18 O3 -175.17(10)
C4 C3 C18 O3 -2.52(15)
C18 O3 C19 C20 173.22(10)
C3 C4 C21 C26 125.25(11)
C5 C4 C21 C26 -109.75(11)
C3 C4 C21 C22 -54.91(13)
C5 C4 C21 C22 70.09(13)
C26 C21 C22 C23 0.13(17)
C4 C21 C22 C23 -179.72(10)
C21 C22 C23 C24 -0.14(18)
C22 C23 C24 C25 0.00(18)
C23 C24 C25 C26 0.15(19)
C24 C25 C26 C21 -0.17(19)
C22 C21 C26 C25 0.03(17)
C4 C21 C26 C25 179.88(11)
